data_4129924
loop_
_publ_author_name
'Chorazy, Szymon'
'Stanek, Jan J.'
'Noga\'s, Wojciech'
'Majcher, Anna M.'
'Rams, Micha\/l'
'Kozie\/l, Marcin'
'Juszy\'nska-Ga\/l\;azka, Ewa'
'Nakabayashi, Koji'
'Ohkoshi, Shin-ichi'
'Sieklucka, Barbara'
'Podgajny, Robert'

_publ_section_title
;
 Tuning of Charge Transfer Assisted Phase Transition and Slow Magnetic
 Relaxation Functionalities in {Fe(9-x)Co(x)[W(CN)8]6} (x = 0-9) Molecular
 Solid Solution.
;
_journal_issue 5
_journal_name_full 'Journal of the American Chemical Society'
_journal_page_first 1635
_journal_page_last 1646
_journal_paper_doi 10.1021/jacs.5b11924
_journal_volume 138
_journal_year 2016
_chemical_formula_moiety 'C84 H60 Co Fe8 N48 O36 W6'
_chemical_formula_sum 'C84 H60 Co Fe8 N48 O36 W6'
_chemical_formula_weight 3926.63
_space_group_IT_number 15
_space_group_name_Hall '-C 2yc'
_space_group_name_H-M_alt 'C 1 2/c 1'
_symmetry_cell_setting monoclinic
_symmetry_Int_Tables_number 15
_symmetry_space_group_name_Hall '-C 2yc'
_symmetry_space_group_name_H-M 'C 1 2/c 1'
_atom_sites_solution_hydrogens geom
_audit_conform_dict_location ftp://ftp.iucr.org/pub/cif_core.dic
_audit_conform_dict_name cif_core.dic
_audit_conform_dict_version 2.4.3
_audit_creation_date 2015-01-26T16:25:39-00:00
_audit_creation_method 'WinGX routine CIF_UPDATE'
_cell_angle_alpha 90
_cell_angle_beta 113.9470(10)
_cell_angle_gamma 90
_cell_formula_units_Z 4
_cell_length_a 28.9785(9)
_cell_length_b 19.3018(8)
_cell_length_c 32.6525(12)
_cell_measurement_reflns_used 78615
_cell_measurement_temperature 250(2)
_cell_measurement_theta_max 27.483
_cell_measurement_theta_min 3.077
_cell_measurement_wavelength 0.71075
_cell_volume 16691.6(11)
_computing_molecular_graphics 'Ortep for Windows (Farrugia, 2012)'
_computing_publication_material 'WinGX publication routines (Farrugia, 2012)'
_computing_structure_refinement 'SHELXL-2014/7 (Sheldrick, 2014)'
_diffrn_ambient_temperature 250(2)
_diffrn_measured_fraction_theta_full 0.998
_diffrn_measured_fraction_theta_max 0.995
_diffrn_measurement_device_type 'Rigaku R-AXIS RAPID'
_diffrn_measurement_method \w
_diffrn_radiation_probe x-ray
_diffrn_radiation_type MoK\a
_diffrn_radiation_wavelength 0.71075
_diffrn_reflns_av_R_equivalents 0.124
_diffrn_reflns_av_unetI/netI 0.098
_diffrn_reflns_Laue_measured_fraction_full 0.998
_diffrn_reflns_Laue_measured_fraction_max 0.995
_diffrn_reflns_limit_h_max 37
_diffrn_reflns_limit_h_min -37
_diffrn_reflns_limit_k_max 24
_diffrn_reflns_limit_k_min -24
_diffrn_reflns_limit_l_max 42
_diffrn_reflns_limit_l_min -42
_diffrn_reflns_number 78615
_diffrn_reflns_point_group_measured_fraction_full 0.998
_diffrn_reflns_point_group_measured_fraction_max 0.995
_diffrn_reflns_theta_full 25.242
_diffrn_reflns_theta_max 27.483
_diffrn_reflns_theta_min 3.077
_diffrn_standards_number 0
_exptl_absorpt_coefficient_mu 4.952
_exptl_absorpt_correction_T_max 0.609
_exptl_absorpt_correction_T_min 0.466
_exptl_absorpt_correction_type multi-scan
_exptl_absorpt_process_details 'ABSCOR (Rigaku, 1995)'
_exptl_crystal_colour green
_exptl_crystal_density_diffrn 1.563
_exptl_crystal_density_method 'not measured'
_exptl_crystal_description block
_exptl_crystal_F_000 7468
_exptl_crystal_size_max 0.2
_exptl_crystal_size_mid 0.13
_exptl_crystal_size_min 0.1
_refine_diff_density_max 3.611
_refine_diff_density_min -5.233
_refine_diff_density_rms 0.28
_refine_ls_extinction_method none
_refine_ls_goodness_of_fit_ref 1.088
_refine_ls_hydrogen_treatment constr
_refine_ls_matrix_type full
_refine_ls_number_constraints 0
_refine_ls_number_parameters 848
_refine_ls_number_reflns 19045
_refine_ls_number_restraints 98
_refine_ls_restrained_S_all 1.087
_refine_ls_R_factor_all 0.105
_refine_ls_R_factor_gt 0.0871
_refine_ls_shift/su_max 0.002
_refine_ls_shift/su_mean 0
_refine_ls_structure_factor_coef Fsqd
_refine_ls_weighting_details 'w=1/[\s^2^(Fo^2^)+(0.0638P)^2^+735.3718P] where P=(Fo^2^+2Fc^2^)/3'
_refine_ls_weighting_scheme calc
_refine_ls_wR_factor_gt 0.2002
_refine_ls_wR_factor_ref 0.219
_reflns_Friedel_coverage 0
_reflns_number_gt 14979
_reflns_number_total 19045
_reflns_threshold_expression 'I > 2\s(I)'
_cod_data_source_file ja5b11924_si_002.cif
_cod_data_source_block Co1Fe8W6_HT
_cod_original_sg_symbol_H-M 'C 2/c'
_cod_database_code 4129924
_shelx_estimated_absorpt_t_min 0.438
_shelx_estimated_absorpt_t_max 0.637

loop_
_symmetry_equiv_pos_as_xyz
'x, y, z'
'-x, y, -z+1/2'
'x+1/2, y+1/2, z'
'-x+1/2, y+1/2, -z+1/2'
'-x, -y, -z'
'x, -y, z-1/2'
'-x+1/2, -y+1/2, -z'
'x+1/2, -y+1/2, z-1/2'

loop_
_atom_site_label
_atom_site_type_symbol
_atom_site_fract_x
_atom_site_fract_y
_atom_site_fract_z
_atom_site_U_iso_or_equiv
_atom_site_adp_type
_atom_site_occupancy
_atom_site_site_symmetry_order
_atom_site_calc_flag
_atom_site_refinement_flags_posn
_atom_site_refinement_flags_adp
_atom_site_refinement_flags_occupancy
_atom_site_disorder_assembly
_atom_site_disorder_group
W1 W 0.41967(2) 0.83383(3) 0.11958(2) 0.03119(13) Uani 1 1 d . . . . .
W2 W 0.67625(2) 0.65915(3) 0.23466(2) 0.02661(13) Uani 1 1 d . . . . .
W3 W 0.44027(2) 0.44773(3) 0.12580(2) 0.02853(13) Uani 1 1 d . . . . .
Co1 Co 0.5 0.64661(11) 0.25 0.0212(4) Uani 1 2 d S T P . .
Fe2 Fe 0.60598(7) 0.91918(9) 0.23268(6) 0.0331(4) Uani 1 1 d . . . . .
Fe5 Fe 0.28356(6) 0.62461(10) 0.09023(6) 0.0348(4) Uani 1 1 d . . . . .
Fe3 Fe 0.62959(6) 0.38888(9) 0.24668(6) 0.0292(4) Uani 1 1 d . . . . .
Fe4 Fe 0.52753(7) 0.65347(10) 0.06738(6) 0.0352(4) Uani 1 1 d . . . . .
C11 C 0.4539(4) 0.7568(6) 0.1722(4) 0.027(2) Uani 1 1 d . . . . .
N11 N 0.4718(3) 0.7189(5) 0.2004(3) 0.029(2) Uani 1 1 d . . . . .
C12 C 0.4087(4) 0.8724(7) 0.1770(4) 0.037(3) Uani 1 1 d . . . . .
N12 N 0.4043(4) 0.8940(6) 0.2085(4) 0.040(3) Uani 1 1 d . . . . .
C13 C 0.4945(4) 0.8684(6) 0.1646(4) 0.028(2) Uani 1 1 d . U . . .
N13 N 0.5317(4) 0.8879(6) 0.1882(4) 0.043(3) Uani 1 1 d . . . . .
C14 C 0.4639(5) 0.7691(7) 0.0975(4) 0.038(3) Uani 1 1 d . . . . .
N14 N 0.4886(5) 0.7318(6) 0.0860(4) 0.042(3) Uani 1 1 d . . . . .
C15 C 0.3628(5) 0.7528(9) 0.1090(4) 0.041(3) Uani 1 1 d . . . . .
N15 N 0.3337(4) 0.7104(7) 0.1012(4) 0.044(3) Uani 1 1 d . . . . .
C16 C 0.3466(6) 0.8882(10) 0.0956(6) 0.068(5) Uani 1 1 d . . . . .
N16 N 0.3120(11) 0.9185(16) 0.0839(8) 0.175(14) Uani 1 1 d . . . . .
C17 C 0.3811(5) 0.8246(7) 0.0471(4) 0.038(3) Uani 1 1 d . . . . .
N17 N 0.3611(5) 0.8195(8) 0.0095(4) 0.063(4) Uani 1 1 d . . . . .
C18 C 0.4361(9) 0.9290(11) 0.0956(7) 0.083(6) Uani 1 1 d . U . . .
N18 N 0.4470(10) 0.9797(12) 0.0819(8) 0.140(9) Uani 1 1 d . U . . .
C21 C 0.6046(4) 0.6540(5) 0.2425(3) 0.020(2) Uani 1 1 d . U . . .
N21 N 0.5694(4) 0.6488(5) 0.2463(3) 0.028(2) Uani 1 1 d . . . . .
C22 C 0.6492(5) 0.7627(7) 0.2312(4) 0.038(3) Uani 1 1 d . . . . .
N22 N 0.6346(5) 0.8185(7) 0.2301(4) 0.050(3) Uani 1 1 d . . . . .
C23 C 0.6563(4) 0.5503(7) 0.2340(4) 0.029(2) Uani 1 1 d . . . . .
N23 N 0.6451(5) 0.4936(6) 0.2370(4) 0.043(3) Uani 1 1 d . . . . .
C24 C 0.6185(5) 0.6485(7) 0.1673(4) 0.038(3) Uani 1 1 d . . . . .
N24 N 0.5872(5) 0.6468(6) 0.1326(4) 0.044(3) Uani 1 1 d . . . . .
C25 C 0.6978(4) 0.6366(7) 0.3050(4) 0.035(3) Uani 1 1 d . . . . .
N25 N 0.7069(4) 0.6276(7) 0.3414(4) 0.045(3) Uani 1 1 d . . . . .
C26 C 0.7396(6) 0.5959(8) 0.2386(6) 0.056(4) Uani 1 1 d . . . . .
N26 N 0.7739(5) 0.5647(8) 0.2414(7) 0.083(6) Uani 1 1 d . . . . .
C27 C 0.7007(6) 0.7062(12) 0.1868(5) 0.066(6) Uani 1 1 d . . . . .
N27A N 0.7164(14) 0.747(2) 0.1649(13) 0.068(10) Uani 0.5 1 d . U P A 1
N27B N 0.7138(15) 0.7165(18) 0.1598(13) 0.061(10) Uiso 0.5 1 d . . P A 2
C28 C 0.7415(5) 0.7232(7) 0.2724(5) 0.039(3) Uani 1 1 d . . . . .
N28 N 0.7752(5) 0.7591(7) 0.2916(4) 0.051(3) Uani 1 1 d . . . . .
C31 C 0.4653(5) 0.5293(6) 0.1758(4) 0.031(3) Uani 1 1 d . . . . .
N31 N 0.4769(4) 0.5722(5) 0.2025(3) 0.029(2) Uani 1 1 d . . . . .
C32 C 0.5136(4) 0.4174(7) 0.1749(4) 0.029(2) Uani 1 1 d . . . . .
N32 N 0.5527(4) 0.4001(6) 0.1995(4) 0.039(3) Uani 1 1 d . . . . .
C33 C 0.4087(5) 0.4217(7) 0.1738(4) 0.037(3) Uani 1 1 d . . . . .
N33 N 0.3927(4) 0.4095(6) 0.1998(4) 0.035(2) Uani 1 1 d . . . . .
C34 C 0.4685(5) 0.5307(7) 0.0971(4) 0.036(3) Uani 1 1 d . . . . .
N34 N 0.4856(4) 0.5725(7) 0.0831(4) 0.042(3) Uani 1 1 d . . . . .
C35 C 0.3787(5) 0.5184(7) 0.1110(4) 0.034(3) Uani 1 1 d . . . . .
N35 N 0.3452(5) 0.5557(8) 0.1030(4) 0.056(3) Uani 1 1 d . . . . .
C36A C 0.4320(11) 0.3354(14) 0.1306(10) 0.037(6) Uani 0.6 1 d . U P . .
N36A N 0.4309(11) 0.2761(14) 0.1303(9) 0.065(7) Uani 0.6 1 d . U P . .
C36B C 0.4208(18) 0.340(3) 0.1148(16) 0.044(11) Uiso 0.4 1 d . . P . .
N36B N 0.402(2) 0.283(3) 0.115(2) 0.105(18) Uiso 0.4 1 d . . P . .
C37A C 0.3768(13) 0.4211(18) 0.0644(10) 0.063(8) Uani 0.6 1 d . U P . .
N37A N 0.3457(12) 0.4140(17) 0.0291(10) 0.080(8) Uani 0.6 1 d . U P . .
C37B C 0.3956(16) 0.435(2) 0.0563(14) 0.046(9) Uiso 0.4 1 d . . P . .
N37B N 0.367(3) 0.439(4) 0.0213(14) 0.14(2) Uiso 0.4 1 d D . P . .
C38 C 0.4796(5) 0.3996(7) 0.0887(4) 0.038(3) Uani 1 1 d . . . . .
N38 N 0.4987(6) 0.3742(8) 0.0685(4) 0.066(4) Uani 1 1 d . . . . .
O41 O 0.4727(4) 0.6562(6) 0.0004(3) 0.052(3) Uani 1 1 d . . . B 1
C42A C 0.4288(13) 0.690(2) -0.0186(12) 0.054(8) Uani 0.5 1 d . U P B 1
H42A H 0.4129 0.6932 0.0024 0.082 Uiso 0.5 1 calc R U P B 1
H42B H 0.4067 0.6657 -0.0453 0.082 Uiso 0.5 1 calc R U P B 1
H42C H 0.435 0.7366 -0.0267 0.082 Uiso 0.5 1 calc R U P B 1
O43 O 0.5662(6) 0.7329(7) 0.0478(5) 0.077(4) Uani 1 1 d . U . C 1
C44 C 0.608(2) 0.743(3) 0.058(2) 0.30(3) Uani 1 1 d . U . C 1
H44A H 0.6119 0.7841 0.0421 0.447 Uiso 0.5 1 calc R U P C 1
H44B H 0.6246 0.7504 0.0896 0.447 Uiso 0.5 1 calc R U P C 1
H44C H 0.623 0.7036 0.0492 0.447 Uiso 0.5 1 calc R U P C 1
H44D H 0.6278 0.708 0.0785 0.447 Uiso 0.5 1 calc R U P C 1
H44E H 0.6151 0.7417 0.031 0.447 Uiso 0.5 1 calc R U P C 1
H44F H 0.6167 0.7884 0.0714 0.447 Uiso 0.5 1 calc R U P C 1
O45 O 0.5681(4) 0.5817(7) 0.0442(4) 0.060(3) Uani 1 1 d . . . D 1
C46A C 0.566(3) 0.512(2) 0.039(3) 0.14(4) Uani 0.5 1 d . . P D 1
H46A H 0.5893 0.4908 0.0667 0.204 Uiso 1 1 calc R U . D 1
H46B H 0.5759 0.5001 0.0149 0.204 Uiso 1 1 calc R U . D 1
H46C H 0.5322 0.4962 0.0321 0.204 Uiso 1 1 calc R U . D 1
O51 O 0.2678(5) 0.6207(7) 0.0202(3) 0.063(3) Uani 1 1 d . . . E 1
C52A C 0.2728(16) 0.677(2) -0.0043(14) 0.084(12) Uani 0.5 1 d . U P E 1
H52A H 0.2545 0.7167 0.0003 0.125 Uiso 0.5 1 calc R U P E 1
H52B H 0.2592 0.6658 -0.0359 0.125 Uiso 0.5 1 calc R U P E 1
H52C H 0.3083 0.6894 0.0058 0.125 Uiso 0.5 1 calc R U P E 1
O53 O 0.2197(4) 0.6921(6) 0.0724(3) 0.053(3) Uani 1 1 d . . . F 1
C54 C 0.2138(8) 0.7490(10) 0.0968(6) 0.070(5) Uani 1 1 d . . . F 1
H54A H 0.1809 0.7699 0.0806 0.105 Uiso 0.5 1 calc R U P F 1
H54B H 0.2163 0.7333 0.1259 0.105 Uiso 0.5 1 calc R U P F 1
H54C H 0.24 0.7828 0.1009 0.105 Uiso 0.5 1 calc R U P F 1
H54D H 0.2439 0.7541 0.1243 0.105 Uiso 0.5 1 calc R U P F 1
H54E H 0.2085 0.7908 0.079 0.105 Uiso 0.5 1 calc R U P F 1
H54F H 0.1848 0.7412 0.104 0.105 Uiso 0.5 1 calc R U P F 1
O55 O 0.2351(5) 0.5382(7) 0.0762(4) 0.066(3) Uani 1 1 d D . . G 1
C56A C 0.245(2) 0.484(2) 0.1092(12) 0.100(18) Uani 0.5 1 d . . P G 1
H56A H 0.2529 0.441 0.0974 0.151 Uiso 0.5 1 calc R U P G 1
H56B H 0.2159 0.4767 0.1158 0.151 Uiso 0.5 1 calc R U P G 1
H56C H 0.274 0.4966 0.1363 0.151 Uiso 0.5 1 calc R U P G 1
O61 O 0.6208(4) 0.9508(7) 0.1756(4) 0.063(3) Uani 1 1 d . . . H 1
C62 C 0.6067(8) 0.9074(16) 0.1372(7) 0.108(10) Uani 1 1 d . . . H 1
H62A H 0.598 0.8618 0.1443 0.162 Uiso 1 1 calc R U . H 1
H62B H 0.6347 0.9036 0.1283 0.162 Uiso 1 1 calc R U . H 1
H62C H 0.5778 0.9273 0.1128 0.162 Uiso 1 1 calc R U . H 1
O63 O 0.6782(4) 0.9555(6) 0.2748(4) 0.062(3) Uani 1 1 d . . . I 1
C64 C 0.7141(6) 0.9197(12) 0.3127(6) 0.079(6) Uani 1 1 d . . . I 1
H64A H 0.7154 0.9413 0.34 0.118 Uiso 1 1 calc R U . I 1
H64B H 0.7471 0.9219 0.3119 0.118 Uiso 1 1 calc R U . I 1
H64C H 0.7039 0.8717 0.3119 0.118 Uiso 1 1 calc R U . I 1
O65 O 0.5821(5) 1.0225(6) 0.2350(5) 0.072(4) Uani 1 1 d . . . J 1
C66 C 0.5348(11) 1.0501(13) 0.2060(11) 0.133(12) Uani 1 1 d . . . J 1
H66A H 0.5247 1.03 0.1764 0.199 Uiso 1 1 calc R U . J 1
H66B H 0.5376 1.1 0.2041 0.199 Uiso 1 1 calc R U . J 1
H66C H 0.5097 1.0393 0.2176 0.199 Uiso 1 1 calc R U . J 1
O71 O 0.7056(3) 0.3766(6) 0.2937(4) 0.053(3) Uani 1 1 d . . . K 1
C72 C 0.7494(6) 0.4026(13) 0.2871(7) 0.082(6) Uani 1 1 d . . . K 1
H72A H 0.7492 0.3843 0.2594 0.122 Uiso 1 1 calc R U . K 1
H72B H 0.7801 0.388 0.312 0.122 Uiso 1 1 calc R U . K 1
H72C H 0.7482 0.4528 0.2857 0.122 Uiso 1 1 calc R U . K 1
O73 O 0.6531(4) 0.3594(6) 0.1949(3) 0.052(3) Uani 1 1 d . . . L 1
C74 C 0.6352(7) 0.3854(14) 0.1513(5) 0.086(7) Uani 1 1 d . . . L 1
H74A H 0.6049 0.4123 0.1452 0.129 Uiso 1 1 calc R U . L 1
H74B H 0.6276 0.3472 0.1302 0.129 Uiso 1 1 calc R U . L 1
H74C H 0.6608 0.4147 0.1482 0.129 Uiso 1 1 calc R U . L 1
O75 O 0.6189(5) 0.2793(5) 0.2532(5) 0.070(4) Uani 1 1 d . . . M 1
C76A C 0.648(2) 0.226(3) 0.2753(18) 0.105(16) Uani 0.5 1 d . U P M 1
H76A H 0.6276 0.1843 0.2689 0.158 Uiso 0.25 1 calc R U P M 1
H76B H 0.6752 0.2204 0.2657 0.158 Uiso 0.25 1 calc R U P M 1
H76C H 0.6616 0.2355 0.3072 0.158 Uiso 0.25 1 calc R U P M 1
H76D H 0.6819 0.2425 0.2923 0.158 Uiso 0.25 1 calc R U P M 1
H76E H 0.6344 0.2064 0.2955 0.158 Uiso 0.25 1 calc R U P M 1
H76F H 0.648 0.1913 0.254 0.158 Uiso 0.25 1 calc R U P M 1
C42B C 0.418(2) 0.662(3) -0.0141(18) 0.075(14) Uiso 0.5 1 d . . P N 2
C46B C 0.574(7) 0.518(8) 0.053(6) 0.23(6) Uiso 0.5 1 d . . P O 2
C52B C 0.3066(17) 0.617(2) 0.0010(15) 0.083(12) Uiso 0.5 1 d . . P P 2
C56B C 0.191(5) 0.534(6) 0.074(4) 0.25(5) Uiso 0.5 1 d . . P Q 2
C76B C 0.620(2) 0.220(3) 0.229(2) 0.119(19) Uiso 0.5 1 d . . P R 2
C1 C 0.1493(16) 0.617(3) 0.141(2) 0.23(2) Uiso 0.9 1 d D . P . .
O1 O 0.1062(11) 0.5781(14) 0.1376(9) 0.157(9) Uiso 0.9 1 d D . P . .
C2B C 0.3422(18) 0.073(6) 0.161(3) 0.13(3) Uiso 0.3 1 d D . P . .
C2A C 0.379(2) 0.075(3) 0.1453(11) 0.16(2) Uiso 0.7 1 d D . P . .
O2 O 0.3928(11) 0.0884(15) 0.1917(10) 0.182(10) Uiso 1 1 d D . . . .
C3 C 0.2917(19) 0.446(3) -0.1029(16) 0.157(19) Uiso 0.7 1 d D . P . .
O3 O 0.3263(17) 0.406(2) -0.0664(13) 0.211(17) Uiso 0.7 1 d D . P . .
C4A C 0.289(3) 0.283(4) 0.102(2) 0.22(3) Uiso 0.7 1 d D . P S 1
O4A O 0.2612(9) 0.3125(12) 0.1258(8) 0.093(6) Uiso 0.7 1 d D . P S 1
C4B C 0.305(4) 0.247(10) 0.137(6) 0.23(8) Uiso 0.3 1 d D . P T 2
O4B O 0.356(3) 0.227(4) 0.164(3) 0.16(3) Uiso 0.3 1 d D . P T 2
C5A C -0.038(3) 0.663(4) 0.087(3) 0.18(3) Uiso 0.6 1 d D . P . .
C5B C -0.056(4) 0.618(11) 0.047(5) 0.16(7) Uiso 0.2 1 d D . P . .
O5 O -0.005(3) 0.614(4) 0.080(2) 0.36(3) Uiso 0.8 1 d D . P . .
C6 C 0.198(3) 0.417(3) -0.032(2) 0.16(3) Uiso 0.5 1 d D . P . .
O6A O 0.243(2) 0.446(4) 0.002(2) 0.16(3) Uiso 0.3 1 d D . P . .
O6B O 0.215(3) 0.476(3) -0.0032(13) 0.09(2) Uiso 0.2 1 d D . P . .
O7 O 0.008(2) 0.354(3) -0.003(2) 0.32(3) Uiso 0.8 1 d D . P . .
C7 C -0.019(4) 0.378(6) 0.022(3) 0.35(6) Uiso 0.7 1 d D . P . .
O8 O 0.5 0.250(3) 0.25 0.143(18) Uiso 0.6 2 d DS . P . .
C8 C 0.5464(12) 0.228(3) 0.2848(12) 0.073(13) Uiso 0.4 1 d D . P . .

loop_
_atom_site_aniso_label
_atom_site_aniso_U_11
_atom_site_aniso_U_22
_atom_site_aniso_U_33
_atom_site_aniso_U_23
_atom_site_aniso_U_13
_atom_site_aniso_U_12
W1 0.0335(3) 0.0299(3) 0.0246(2) 0.00178(18) 0.00598(19) 0.0036(2)
W2 0.0225(2) 0.0305(3) 0.0283(2) 0.00173(18) 0.01182(18) 0.00226(18)
W3 0.0280(2) 0.0347(3) 0.0227(2) -0.00300(18) 0.01011(18) -0.00013(19)
Co1 0.0199(9) 0.0258(10) 0.0180(9) 0 0.0078(8) 0
Fe2 0.0282(8) 0.0289(9) 0.0434(10) 0.0047(8) 0.0158(8) -0.0040(7)
Fe5 0.0260(8) 0.0455(11) 0.0285(8) 0.0036(8) 0.0064(7) 0.0034(8)
Fe3 0.0282(8) 0.0307(9) 0.0307(8) 0.0001(7) 0.0139(7) 0.0046(7)
Fe4 0.0393(10) 0.0454(11) 0.0237(8) 0.0004(7) 0.0158(8) 0.0005(8)
C11 0.014(5) 0.033(6) 0.028(6) 0.002(5) 0.004(4) 0.003(4)
N11 0.021(4) 0.034(5) 0.031(5) -0.003(4) 0.011(4) -0.005(4)
C12 0.023(6) 0.043(8) 0.039(7) -0.002(6) 0.006(5) 0.001(5)
N12 0.024(5) 0.053(7) 0.044(6) 0.001(5) 0.014(5) 0.006(5)
C13 0.013(4) 0.035(5) 0.035(5) 0.008(4) 0.008(4) 0.000(4)
N13 0.031(6) 0.046(7) 0.050(7) 0.005(6) 0.016(5) -0.001(5)
C14 0.048(8) 0.034(7) 0.021(5) -0.004(5) 0.001(5) -0.005(6)
N14 0.049(7) 0.049(7) 0.029(5) -0.007(5) 0.018(5) -0.002(6)
C15 0.024(6) 0.073(10) 0.021(6) 0.007(6) 0.005(5) 0.011(7)
N15 0.026(5) 0.057(8) 0.040(6) 0.001(6) 0.002(5) -0.011(5)
C16 0.049(9) 0.072(12) 0.062(10) 0.013(9) 0.000(8) 0.041(9)
N16 0.18(3) 0.21(3) 0.107(18) 0.053(19) 0.029(17) 0.15(2)
C17 0.031(6) 0.045(8) 0.029(6) -0.003(6) 0.001(5) 0.001(6)
N17 0.051(8) 0.074(10) 0.040(7) 0.008(7) -0.006(6) 0.014(7)
C18 0.089(9) 0.067(9) 0.079(9) 0.010(7) 0.021(7) -0.018(7)
N18 0.171(17) 0.099(13) 0.112(14) 0.045(11) 0.019(12) -0.040(12)
C21 0.016(3) 0.025(3) 0.024(3) -0.001(2) 0.012(2) 0.000(2)
N21 0.023(5) 0.034(5) 0.027(5) 0.005(4) 0.010(4) 0.001(4)
C22 0.046(7) 0.032(7) 0.031(6) 0.008(5) 0.010(6) -0.006(6)
N22 0.046(7) 0.043(7) 0.056(8) 0.013(6) 0.015(6) 0.003(6)
C23 0.020(5) 0.041(7) 0.030(6) 0.001(5) 0.014(4) 0.003(5)
N23 0.048(7) 0.041(7) 0.047(7) 0.004(5) 0.026(6) 0.012(6)
C24 0.042(7) 0.047(8) 0.023(6) 0.003(5) 0.012(6) 0.006(6)
N24 0.054(7) 0.046(7) 0.032(6) 0.002(5) 0.017(6) 0.001(6)
C25 0.022(6) 0.039(7) 0.036(7) -0.005(6) 0.003(5) -0.009(5)
N25 0.044(7) 0.059(8) 0.030(6) -0.004(5) 0.012(5) -0.017(6)
C26 0.059(10) 0.045(9) 0.086(12) -0.004(8) 0.054(9) 0.007(8)
N26 0.035(7) 0.058(9) 0.160(18) 0.002(10) 0.044(9) 0.016(7)
C27 0.035(7) 0.132(17) 0.043(8) 0.024(10) 0.028(7) 0.000(9)
N27A 0.064(15) 0.091(19) 0.079(16) 0.010(14) 0.058(13) -0.007(14)
C28 0.047(8) 0.029(7) 0.044(7) 0.003(6) 0.019(6) -0.002(6)
N28 0.047(7) 0.053(8) 0.050(7) 0.000(6) 0.017(6) -0.007(6)
C31 0.031(6) 0.028(6) 0.030(6) 0.006(5) 0.008(5) 0.004(5)
N31 0.031(5) 0.033(5) 0.027(5) -0.001(4) 0.016(4) 0.001(4)
C32 0.018(5) 0.044(7) 0.026(5) -0.006(5) 0.010(4) 0.009(5)
N32 0.037(6) 0.046(7) 0.037(6) 0.001(5) 0.019(5) 0.004(5)
C33 0.035(6) 0.045(8) 0.024(6) -0.004(5) 0.005(5) 0.001(6)
N33 0.039(6) 0.038(6) 0.037(6) -0.001(5) 0.024(5) -0.008(5)
C34 0.035(6) 0.050(8) 0.019(5) -0.006(5) 0.005(5) 0.002(6)
N34 0.038(6) 0.054(7) 0.045(6) 0.000(6) 0.027(5) -0.006(6)
C35 0.035(6) 0.037(7) 0.036(6) 0.007(5) 0.019(5) 0.018(6)
N35 0.061(8) 0.076(10) 0.038(6) -0.002(6) 0.026(6) 0.013(8)
C36A 0.037(9) 0.038(9) 0.041(9) 0.005(8) 0.021(8) -0.003(7)
N36A 0.062(10) 0.062(10) 0.072(10) -0.007(8) 0.028(8) 0.006(8)
C37A 0.064(11) 0.068(11) 0.052(10) -0.011(8) 0.017(8) -0.008(9)
N37A 0.072(11) 0.086(12) 0.077(11) -0.015(9) 0.023(8) 0.005(9)
C38 0.044(7) 0.047(8) 0.034(6) -0.004(6) 0.027(6) 0.010(6)
N38 0.090(11) 0.080(11) 0.043(7) -0.007(7) 0.041(8) 0.011(9)
O41 0.043(6) 0.083(8) 0.029(5) 0.000(5) 0.013(4) 0.011(5)
C42A 0.047(14) 0.068(17) 0.050(14) -0.011(13) 0.021(12) 0.015(13)
O43 0.086(7) 0.079(7) 0.076(7) 0.014(6) 0.041(6) -0.011(6)
C44 0.30(4) 0.29(4) 0.30(4) 0.016(19) 0.12(2) -0.017(19)
O45 0.063(7) 0.067(8) 0.059(7) -0.004(6) 0.034(6) 0.019(6)
C46A 0.26(9) 0.027(18) 0.25(9) -0.01(3) 0.23(9) 0.01(3)
O51 0.066(7) 0.083(9) 0.038(5) 0.008(6) 0.020(5) 0.012(7)
C52A 0.070(17) 0.12(2) 0.081(18) 0.013(15) 0.053(15) -0.019(15)
O53 0.037(5) 0.065(7) 0.044(6) 0.006(5) 0.004(4) 0.018(5)
C54 0.077(13) 0.078(13) 0.045(9) 0.005(9) 0.014(9) 0.016(10)
O55 0.051(7) 0.068(8) 0.083(9) -0.003(7) 0.032(6) -0.015(6)
C56A 0.16(5) 0.11(3) 0.037(18) 0.02(2) 0.04(2) -0.06(3)
O61 0.051(6) 0.092(9) 0.065(7) 0.010(7) 0.043(6) -0.001(6)
C62 0.077(14) 0.20(3) 0.068(13) 0.036(17) 0.049(12) 0.017(17)
O63 0.039(6) 0.058(7) 0.073(8) 0.008(6) 0.007(5) -0.021(5)
C64 0.028(8) 0.112(17) 0.072(12) -0.012(12) -0.005(8) -0.009(9)
O65 0.070(8) 0.034(6) 0.104(10) -0.004(6) 0.029(8) 0.013(6)
C66 0.12(2) 0.075(17) 0.18(3) -0.039(19) 0.05(2) 0.029(16)
O71 0.028(5) 0.071(7) 0.055(6) 0.012(6) 0.011(4) 0.008(5)
C72 0.029(8) 0.125(19) 0.092(14) 0.013(13) 0.026(9) -0.006(10)
O73 0.057(6) 0.066(7) 0.036(5) 0.001(5) 0.021(5) 0.023(6)
C74 0.063(11) 0.16(2) 0.040(9) 0.018(12) 0.026(8) 0.032(14)
O75 0.105(10) 0.025(5) 0.092(9) -0.008(6) 0.053(8) -0.005(6)
C76A 0.10(2) 0.10(2) 0.11(2) 0.029(17) 0.031(16) -0.011(17)

loop_
_atom_type_symbol
_atom_type_description
_atom_type_scat_dispersion_real
_atom_type_scat_dispersion_imag
_atom_type_scat_source
C C 0.0033 0.0016 'International Tables Vol C Tables 4.2.6.8 and 6.1.1.4'
H H 0 0 'International Tables Vol C Tables 4.2.6.8 and 6.1.1.4'
N N 0.0061 0.0033 'International Tables Vol C Tables 4.2.6.8 and 6.1.1.4'
O O 0.0106 0.006 'International Tables Vol C Tables 4.2.6.8 and 6.1.1.4'
Fe Fe 0.3463 0.8444 'International Tables Vol C Tables 4.2.6.8 and 6.1.1.4'
W W -0.849 6.8722 'International Tables Vol C Tables 4.2.6.8 and 6.1.1.4'
Co Co 0.3494 0.9721 'International Tables Vol C Tables 4.2.6.8 and 6.1.1.4'

loop_
_geom_angle_atom_site_label_1
_geom_angle_atom_site_label_2
_geom_angle_atom_site_label_3
_geom_angle
_geom_angle_site_symmetry_1
_geom_angle_site_symmetry_3
C14 W1 C18 97.3(8) . .
C14 W1 C12 145.4(5) . .
C18 W1 C12 99.0(7) . .
C14 W1 C13 80.5(5) . .
C18 W1 C13 70.9(7) . .
C12 W1 C13 76.4(5) . .
C14 W1 C17 72.3(5) . .
C18 W1 C17 76.3(7) . .
C12 W1 C17 141.4(5) . .
C13 W1 C17 133.8(5) . .
C14 W1 C11 73.9(4) . .
C18 W1 C11 141.3(7) . .
C12 W1 C11 74.4(5) . .
C13 W1 C11 70.5(4) . .
C17 W1 C11 132.0(5) . .
C14 W1 C15 92.6(5) . .
C18 W1 C15 145.5(7) . .
C12 W1 C15 90.9(5) . .
C13 W1 C15 143.6(4) . .
C17 W1 C15 75.5(5) . .
C11 W1 C15 73.2(4) . .
C14 W1 C16 142.0(6) . .
C18 W1 C16 77.6(9) . .
C12 W1 C16 71.6(6) . .
C13 W1 C16 130.2(6) . .
C17 W1 C16 69.9(6) . .
C11 W1 C16 131.9(6) . .
C15 W1 C16 74.4(7) . .
C22 W2 C27 77.9(7) . .
C22 W2 C26 144.8(6) . .
C27 W2 C26 76.2(7) . .
C22 W2 C25 100.7(5) . .
C27 W2 C25 144.4(5) . .
C26 W2 C25 87.2(6) . .
C22 W2 C24 85.4(5) . .
C27 W2 C24 69.5(6) . .
C26 W2 C24 107.1(6) . .
C25 W2 C24 146.0(5) . .
C22 W2 C28 73.4(5) . .
C27 W2 C28 72.9(6) . .
C26 W2 C28 76.4(6) . .
C25 W2 C28 72.7(5) . .
C24 W2 C28 139.9(5) . .
C22 W2 C23 144.3(5) . .
C27 W2 C23 124.2(7) . .
C26 W2 C23 70.9(5) . .
C25 W2 C23 77.1(5) . .
C24 W2 C23 78.8(5) . .
C28 W2 C23 136.1(5) . .
C22 W2 C21 72.7(5) . .
C27 W2 C21 135.0(5) . .
C26 W2 C21 141.9(5) . .
C25 W2 C21 75.3(4) . .
C24 W2 C21 74.7(4) . .
C28 W2 C21 127.3(5) . .
C23 W2 C21 72.4(4) . .
C37B W3 C35 75.1(12) . .
C37B W3 C36B 72.6(17) . .
C35 W3 C36B 116.2(13) . .
C37B W3 C32 138.7(12) . .
C35 W3 C32 145.0(5) . .
C36B W3 C32 88.5(13) . .
C37B W3 C37A 20.0(12) . .
C35 W3 C37A 67.9(10) . .
C36B W3 C37A 63.1(15) . .
C32 W3 C37A 146.6(10) . .
C37B W3 C31 139.7(12) . .
C35 W3 C31 72.6(5) . .
C36B W3 C31 144.4(13) . .
C32 W3 C31 73.2(4) . .
C37A W3 C31 140.2(9) . .
C37B W3 C33 119.4(12) . .
C35 W3 C33 75.7(5) . .
C36B W3 C33 74.7(13) . .
C32 W3 C33 88.7(4) . .
C37A W3 C33 99.5(10) . .
C31 W3 C33 74.6(5) . .
C37B W3 C34 78.4(12) . .
C35 W3 C34 81.8(5) . .
C36B W3 C34 139.5(13) . .
C32 W3 C34 95.2(5) . .
C37A W3 C34 95.9(10) . .
C31 W3 C34 73.8(4) . .
C33 W3 C34 145.5(5) . .
C37B W3 C38 65.5(12) . .
C35 W3 C38 136.3(5) . .
C36B W3 C38 69.9(13) . .
C32 W3 C38 73.6(5) . .
C37A W3 C38 79.8(10) . .
C31 W3 C38 129.6(5) . .
C33 W3 C38 140.5(5) . .
C34 W3 C38 72.6(5) . .
C37B W3 C36A 85.6(14) . .
C35 W3 C36A 122.8(8) . .
C36B W3 C36A 13.0(13) . .
C32 W3 C36A 77.4(8) . .
C37A W3 C36A 75.8(12) . .
C31 W3 C36A 132.5(8) . .
C33 W3 C36A 68.2(8) . .
C34 W3 C36A 146.0(8) . .
C38 W3 C36A 73.5(8) . .
N31 Co1 N31 89.3(6) . 2_655
N31 Co1 N11 176.0(4) . 2_655
N31 Co1 N11 88.6(4) 2_655 2_655
N31 Co1 N11 88.6(4) . .
N31 Co1 N11 176.0(4) 2_655 .
N11 Co1 N11 93.8(6) 2_655 .
N31 Co1 N21 91.9(4) . 2_655
N31 Co1 N21 89.8(4) 2_655 2_655
N11 Co1 N21 91.5(4) 2_655 2_655
N11 Co1 N21 86.9(4) . 2_655
N31 Co1 N21 89.8(4) . .
N31 Co1 N21 91.9(4) 2_655 .
N11 Co1 N21 86.9(4) 2_655 .
N11 Co1 N21 91.5(4) . .
N21 Co1 N21 177.6(6) 2_655 .
O63 Fe2 N12 87.4(4) . 2_655
O63 Fe2 O65 85.2(5) . .
N12 Fe2 O65 90.8(5) 2_655 .
O63 Fe2 N22 91.7(5) . .
N12 Fe2 N22 91.6(5) 2_655 .
O65 Fe2 N22 176.0(5) . .
O63 Fe2 N13 176.8(5) . .
N12 Fe2 N13 94.5(4) 2_655 .
O65 Fe2 N13 92.2(5) . .
N22 Fe2 N13 90.9(5) . .
O63 Fe2 O61 88.6(5) . .
N12 Fe2 O61 175.6(5) 2_655 .
O65 Fe2 O61 87.0(5) . .
N22 Fe2 O61 90.4(5) . .
N13 Fe2 O61 89.5(5) . .
O55 Fe5 N35 88.8(5) . .
O55 Fe5 N15 176.6(5) . .
N35 Fe5 N15 89.6(5) . .
O55 Fe5 N25 92.3(5) . 2_655
N35 Fe5 N25 94.0(4) . 2_655
N15 Fe5 N25 90.8(5) . 2_655
O55 Fe5 O53 89.8(5) . .
N35 Fe5 O53 175.9(4) . .
N15 Fe5 O53 91.6(5) . .
N25 Fe5 O53 89.9(4) 2_655 .
O55 Fe5 O51 84.6(5) . .
N35 Fe5 O51 89.1(5) . .
N15 Fe5 O51 92.4(5) . .
N25 Fe5 O51 175.6(5) 2_655 .
O53 Fe5 O51 86.9(4) . .
N23 Fe3 O71 89.6(5) . .
N23 Fe3 N33 95.6(4) . 2_655
O71 Fe3 N33 90.0(4) . 2_655
N23 Fe3 O73 88.9(4) . .
O71 Fe3 O73 88.4(4) . .
N33 Fe3 O73 175.2(4) 2_655 .
N23 Fe3 N32 91.0(5) . .
O71 Fe3 N32 179.3(5) . .
N33 Fe3 N32 89.8(4) 2_655 .
O73 Fe3 N32 91.8(4) . .
N23 Fe3 O75 174.1(5) . .
O71 Fe3 O75 88.2(5) . .
N33 Fe3 O75 89.9(5) 2_655 .
O73 Fe3 O75 85.6(5) . .
N32 Fe3 O75 91.2(5) . .
O41 Fe4 N14 90.9(4) . .
O41 Fe4 N24 174.9(4) . .
N14 Fe4 N24 93.8(4) . .
O41 Fe4 O45 86.6(4) . .
N14 Fe4 O45 174.3(5) . .
N24 Fe4 O45 88.6(5) . .
O41 Fe4 O43 86.5(5) . .
N14 Fe4 O43 88.9(5) . .
N24 Fe4 O43 91.8(5) . .
O45 Fe4 O43 85.9(6) . .
O41 Fe4 N34 90.3(4) . .
N14 Fe4 N34 91.8(5) . .
N24 Fe4 N34 91.4(5) . .
O45 Fe4 N34 93.3(5) . .
O43 Fe4 N34 176.7(5) . .
N11 C11 W1 177.7(11) . .
C11 N11 Co1 176.4(9) . .
N12 C12 W1 177.9(11) . .
C12 N12 Fe2 172.2(12) . 2_655
N13 C13 W1 177.2(12) . .
C13 N13 Fe2 176.0(12) . .
N14 C14 W1 178.3(12) . .
C14 N14 Fe4 172.2(11) . .
N15 C15 W1 175.8(12) . .
C15 N15 Fe5 175.1(12) . .
N16 C16 W1 176(3) . .
N17 C17 W1 179.6(16) . .
N18 C18 W1 177(3) . .
N21 C21 W2 177.3(10) . .
C21 N21 Co1 174.9(10) . .
N22 C22 W2 178.9(12) . .
C22 N22 Fe2 175.0(12) . .
N23 C23 W2 174.2(10) . .
C23 N23 Fe3 175.7(12) . .
N24 C24 W2 175.6(13) . .
C24 N24 Fe4 174.9(12) . .
N25 C25 W2 176.0(13) . .
C25 N25 Fe5 170.7(13) . 2_655
N26 C26 W2 177.6(17) . .
N27B C27 W2 165(3) . .
N27A C27 W2 165(3) . .
N28 C28 W2 177.6(13) . .
N31 C31 W3 177.5(11) . .
C31 N31 Co1 177.9(10) . .
N32 C32 W3 177.3(10) . .
C32 N32 Fe3 168.8(12) . .
N33 C33 W3 178.1(12) . .
C33 N33 Fe3 174.2(11) . 2_655
N34 C34 W3 176.4(12) . .
C34 N34 Fe4 170.8(11) . .
N35 C35 W3 179.1(13) . .
C35 N35 Fe5 178.2(11) . .
N36A C36A W3 172(2) . .
N36B C36A W3 145(4) . .
N36B N36A C36A 82(6) . .
N36B N36A C36B 66(5) . .
N36B C36B W3 162(5) . .
N36A C36B W3 147(4) . .
N36A N36B C36B 79(6) . .
N36A N36B C36A 61(5) . .
C37B C37A N37A 94(5) . .
C37B C37A N37B 54(5) . .
C37B C37A W3 77(4) . .
N37A C37A W3 170(4) . .
N37B C37A W3 129(4) . .
N37B N37A C37A 82(4) . .
N37B N37A C37B 51(4) . .
C37A C37B N37B 93(6) . .
C37A C37B N37A 54(4) . .
C37A C37B W3 83(4) . .
N37B C37B W3 166(5) . .
N37A C37B W3 137(3) . .
N37A N37B C37B 89(6) . .
N37A N37B C37A 57(4) . .
N38 C38 W3 178.0(14) . .
C42A O41 Fe4 131.6(16) . .
O41 C42A H42A 109.5 . .
O41 C42A H42B 109.5 . .
H42A C42A H42B 109.5 . .
O41 C42A H42C 109.5 . .
H42A C42A H42C 109.5 . .
H42B C42A H42C 109.5 . .
C44 O43 Fe4 132(3) . .
O43 C44 H44A 109.5 . .
O43 C44 H44B 109.5 . .
H44A C44 H44B 109.5 . .
O43 C44 H44C 109.5 . .
H44A C44 H44C 109.5 . .
H44B C44 H44C 109.5 . .
O43 C44 H44D 109.5 . .
H44A C44 H44D 141.1 . .
H44B C44 H44D 56.3 . .
H44C C44 H44D 56.3 . .
O43 C44 H44E 109.5 . .
H44A C44 H44E 56.3 . .
H44B C44 H44E 141.1 . .
H44C C44 H44E 56.3 . .
H44D C44 H44E 109.5 . .
O43 C44 H44F 109.5 . .
H44A C44 H44F 56.3 . .
H44B C44 H44F 56.3 . .
H44C C44 H44F 141.1 . .
H44D C44 H44F 109.5 . .
H44E C44 H44F 109.5 . .
C46A O45 Fe4 133(2) . .
O45 C46A H46A 109.5 . .
O45 C46A H46B 109.5 . .
H46A C46A H46B 109.5 . .
O45 C46A H46C 109.5 . .
H46A C46A H46C 109.5 . .
H46B C46A H46C 109.5 . .
C52A O51 Fe5 124(2) . .
O51 C52A H52A 109.5 . .
O51 C52A H52B 109.5 . .
H52A C52A H52B 109.5 . .
O51 C52A H52C 109.5 . .
H52A C52A H52C 109.5 . .
H52B C52A H52C 109.5 . .
C54 O53 Fe5 127.7(10) . .
O53 C54 H54A 109.5 . .
O53 C54 H54B 109.5 . .
H54A C54 H54B 109.5 . .
O53 C54 H54C 109.5 . .
H54A C54 H54C 109.5 . .
H54B C54 H54C 109.5 . .
O53 C54 H54D 109.5 . .
H54A C54 H54D 141.1 . .
H54B C54 H54D 56.3 . .
H54C C54 H54D 56.3 . .
O53 C54 H54E 109.5 . .
H54A C54 H54E 56.3 . .
H54B C54 H54E 141.1 . .
H54C C54 H54E 56.3 . .
H54D C54 H54E 109.5 . .
O53 C54 H54F 109.5 . .
H54A C54 H54F 56.3 . .
H54B C54 H54F 56.3 . .
H54C C54 H54F 141.1 . .
H54D C54 H54F 109.5 . .
H54E C54 H54F 109.5 . .
C56A O55 Fe5 119.8(19) . .
O55 C56A H56A 109.5 . .
O55 C56A H56B 109.5 . .
H56A C56A H56B 109.5 . .
O55 C56A H56C 109.5 . .
H56A C56A H56C 109.5 . .
H56B C56A H56C 109.5 . .
C62 O61 Fe2 120.4(12) . .
O61 C62 H62A 109.5 . .
O61 C62 H62B 109.5 . .
H62A C62 H62B 109.5 . .
O61 C62 H62C 109.5 . .
H62A C62 H62C 109.5 . .
H62B C62 H62C 109.5 . .
C64 O63 Fe2 125.8(10) . .
O63 C64 H64A 109.5 . .
O63 C64 H64B 109.5 . .
H64A C64 H64B 109.5 . .
O63 C64 H64C 109.5 . .
H64A C64 H64C 109.5 . .
H64B C64 H64C 109.5 . .
C66 O65 Fe2 124.8(13) . .
O65 C66 H66A 109.5 . .
O65 C66 H66B 109.5 . .
H66A C66 H66B 109.5 . .
O65 C66 H66C 109.5 . .
H66A C66 H66C 109.5 . .
H66B C66 H66C 109.5 . .
C72 O71 Fe3 124.4(10) . .
O71 C72 H72A 109.5 . .
O71 C72 H72B 109.5 . .
H72A C72 H72B 109.5 . .
O71 C72 H72C 109.5 . .
H72A C72 H72C 109.5 . .
H72B C72 H72C 109.5 . .
C74 O73 Fe3 127.2(10) . .
O73 C74 H74A 109.5 . .
O73 C74 H74B 109.5 . .
H74A C74 H74B 109.5 . .
O73 C74 H74C 109.5 . .
H74A C74 H74C 109.5 . .
H74B C74 H74C 109.5 . .
C76A O75 Fe3 136(2) . .
O75 C76A H76A 109.5 . .
O75 C76A H76B 109.5 . .
H76A C76A H76B 109.5 . .
O75 C76A H76C 109.5 . .
H76A C76A H76C 109.5 . .
H76B C76A H76C 109.5 . .
O75 C76A H76D 109.5 . .
H76A C76A H76D 141.1 . .
H76B C76A H76D 56.3 . .
H76C C76A H76D 56.3 . .
O75 C76A H76E 109.5 . .
H76A C76A H76E 56.3 . .
H76B C76A H76E 141.1 . .
H76C C76A H76E 56.3 . .
H76D C76A H76E 109.5 . .
O75 C76A H76F 109.5 . .
H76A C76A H76F 56.3 . .
H76B C76A H76F 56.3 . .
H76C C76A H76F 141.1 . .
H76D C76A H76F 109.5 . .
H76E C76A H76F 109.5 . .
C2A C2B O2 61(2) . .
C2B C2A O2 62(2) . .
C2A O2 C2B 57(5) . .
O5 C5A C5B 59(4) . .
O5 C5B C5A 59(4) . .
C5B O5 C5A 63(8) . .
O6B O6A C6 71(2) . .
O6A O6B C6 71(2) . .
C8 O8 C8 145(6) . 2_655

loop_
_geom_bond_atom_site_label_1
_geom_bond_atom_site_label_2
_geom_bond_distance
_geom_bond_site_symmetry_2
W1 C14 2.116(15) .
W1 C18 2.13(2) .
W1 C12 2.156(14) .
W1 C13 2.174(11) .
W1 C17 2.176(12) .
W1 C11 2.183(11) .
W1 C15 2.197(16) .
W1 C16 2.203(14) .
W2 C22 2.133(14) .
W2 C27 2.162(14) .
W2 C26 2.164(15) .
W2 C25 2.165(13) .
W2 C24 2.166(13) .
W2 C28 2.175(14) .
W2 C23 2.176(13) .
W2 C21 2.194(10) .
W3 C37B 2.12(4) .
W3 C35 2.139(11) .
W3 C36B 2.15(5) .
W3 C32 2.161(11) .
W3 C37A 2.16(3) .
W3 C31 2.170(13) .
W3 C33 2.172(13) .
W3 C34 2.177(14) .
W3 C38 2.181(11) .
W3 C36A 2.19(3) .
Co1 N31 2.018(10) .
Co1 N31 2.018(10) 2_655
Co1 N11 2.040(10) 2_655
Co1 N11 2.040(10) .
Co1 N21 2.063(10) 2_655
Co1 N21 2.063(10) .
Fe2 O63 2.105(10) .
Fe2 N12 2.117(12) 2_655
Fe2 O65 2.122(11) .
Fe2 N22 2.128(13) .
Fe2 N13 2.137(11) .
Fe2 O61 2.165(11) .
Fe5 O55 2.108(12) .
Fe5 N35 2.129(14) .
Fe5 N15 2.135(12) .
Fe5 N25 2.137(11) 2_655
Fe5 O53 2.141(10) .
Fe5 O51 2.145(10) .
Fe3 N23 2.121(13) .
Fe3 O71 2.125(9) .
Fe3 N33 2.133(10) 2_655
Fe3 O73 2.142(10) .
Fe3 N32 2.145(11) .
Fe3 O75 2.161(11) .
Fe4 O41 2.118(10) .
Fe4 N14 2.118(12) .
Fe4 N24 2.133(12) .
Fe4 O45 2.143(11) .
Fe4 O43 2.145(13) .
Fe4 N34 2.166(12) .
C11 N11 1.124(14) .
C12 N12 1.164(17) .
N12 Fe2 2.117(12) 2_655
C13 N13 1.106(15) .
C14 N14 1.178(17) .
C15 N15 1.127(18) .
C16 N16 1.09(2) .
C17 N17 1.129(17) .
C18 N18 1.17(3) .
C21 N21 1.082(13) .
C22 N22 1.153(18) .
C23 N23 1.158(17) .
C24 N24 1.129(17) .
C25 N25 1.121(16) .
N25 Fe5 2.137(11) 2_655
C26 N26 1.136(19) .
C27 N27B 1.11(4) .
C27 N27A 1.27(4) .
C28 N28 1.154(18) .
C31 N31 1.149(15) .
C32 N32 1.139(15) .
C33 N33 1.143(16) .
N33 Fe3 2.133(10) 2_655
C34 N34 1.133(17) .
C35 N35 1.150(17) .
C38 N38 1.127(17) .
O41 C42A 1.34(3) .
C42A H42A 0.97 .
C42A H42B 0.97 .
C42A H42C 0.97 .
O43 C44 1.14(6) .
O45 C46A 1.35(5) .
O51 C52A 1.40(4) .
O53 C54 1.41(2) .
O55 C56A 1.45(4) .
O61 C62 1.42(3) .
O63 C64 1.43(2) .
O65 C66 1.42(3) .
O71 C72 1.460(18) .
O73 C74 1.394(19) .
O75 C76A 1.33(5) .
C1 O1 1.431(10) .
C2B C2A 1.37(10) .
C2B O2 1.429(10) .
C2A O2 1.424(10) .
C3 O3 1.429(10) .
C4A O4A 1.430(10) .
C4B O4B 1.431(10) .
C5A O5 1.433(10) .
C5A C5B 1.49(18) .
C5B O5 1.431(10) .
C6 O6B 1.428(10) .
C6 O6A 1.428(10) .
O6A O6B 0.95(9) .
O7 C7 1.431(10) .
O8 C8 1.428(10) .
O8 C8 1.428(10) 2_655

loop_
_geom_torsion_atom_site_label_1
_geom_torsion_atom_site_label_2
_geom_torsion_atom_site_label_3
_geom_torsion_atom_site_label_4
_geom_torsion
N36B C36A N36A C36B 40(9)
C36A N36A C36B N36B -135(10)
N36B N36A C36B W3 149(8)
C36A N36A C36B W3 14(5)
C36A N36A N36B C36B 15(3)
C36B N36A N36B C36A -15(3)
W3 C36B N36B N36A -112(15)
N36A C36B N36B C36A 37(9)
W3 C36B N36B C36A -75(16)
W3 C36A N36B N36A 167(4)
N36A C36A N36B C36B -137(10)
W3 C36A N36B C36B 30(8)
C37B C37A N37A N37B -12(7)
N37B C37A N37A C37B 12(7)
N37A C37A C37B N37B 9(6)
W3 C37A C37B N37B -166(5)
N37B C37A C37B N37A -9(6)
W3 C37A C37B N37A -176(3)
N37A C37A C37B W3 176(3)
N37B C37A C37B W3 166(5)
N37B N37A C37B C37A 165(9)
C37A N37A C37B N37B -165(9)
N37B N37A C37B W3 159(8)
C37A N37A C37B W3 -6(4)
C37A N37A N37B C37B 8(5)
C37B N37A N37B C37A -8(5)
C37A C37B N37B N37A -12(7)
N37A C37B N37B C37A 12(7)
W3 C37B N37B C37A -7E1(2)
C37B C37A N37B N37A 166(9)
W3 C37A N37B N37A -177(4)
N37A C37A N37B C37B -166(9)
W3 C37A N37B C37B 17(6)
